data_1510168
loop_
_publ_author_name
'Wrobel, G.'
'Schuster, H.U.'

_publ_section_title
;
 Die Kristallstrukturen der Phasen Na2 Au Ge und Na Au Sn
;
_journal_name_full 'Zeitschrift fuer Anorganische und Allgemeine Chemie'
_journal_page_first 95
_journal_page_last 100
_journal_paper_doi 10.1002/zaac.19774320111
_journal_volume 432
_journal_year 1977
_chemical_formula_sum 'Au Ge Na2'
_space_group_IT_number 71
_symmetry_space_group_name_Hall '-I 2 2'
_symmetry_space_group_name_H-M 'I m m m'
_cell_angle_alpha 90
_cell_angle_beta 90
_cell_angle_gamma 90
_cell_formula_units_Z 3
_cell_length_a 7.227
_cell_length_b 7.529
_cell_length_c 4.417
_cell_volume 240.338
_citation_journal_id_ASTM ZAACAB
_cod_data_source_file gold_225.cif
_cod_data_source_block Au1Ge1Na2
_cod_original_cell_volume 240.3382
_cod_original_formula_sum 'Au1 Ge1 Na2'
_cod_database_code 1510168

loop_
_symmetry_equiv_pos_as_xyz
x,y,z
-x,-y,z
x,-y,-z
-x,y,-z
-x,-y,-z
x,y,-z
-x,y,z
x,-y,z
x+1/2,y+1/2,z+1/2
-x+1/2,-y+1/2,z+1/2
x+1/2,-y+1/2,-z+1/2
-x+1/2,y+1/2,-z+1/2
-x+1/2,-y+1/2,-z+1/2
x+1/2,y+1/2,-z+1/2
-x+1/2,y+1/2,z+1/2
x+1/2,-y+1/2,z+1/2

loop_
_atom_site_label
_atom_site_type_symbol
_atom_site_fract_x
_atom_site_fract_y
_atom_site_fract_z
_atom_site_occupancy
_atom_site_U_iso_or_equiv
Ge2 Ge 0.202 0 0 0.25 0.0
Ge1 Ge 0.322 0.32 0 0.25 0.0
Na2 Na 0 0.402 0 0.5 0.0
Au1 Au 0.202 0 0 0.75 0.0
Na1 Na 0.322 0.32 0 0.5 0.0
